data_4061494
loop_
_publ_author_name
'Tredget, Cara S.'
'Lawrence, Sally C.'
'Ward, Benjamin D.'
'Howe, Robert G.'
'Cowley, Andrew R.'
'Mountford, Philip'

_publ_section_title
;
A Family of Scandium and Yttrium Tris((trimethylsilyl)methyl) 
Complexes with Neutral N~3~ Donor Ligands
;
_journal_issue 13
_journal_name_full Organometallics
_journal_page_first 3136
_journal_page_last 3148
_journal_paper_doi 10.1021/om050209r
_journal_volume 24
_journal_year 2005
_chemical_formula_moiety ' C16 H24 Cl3 N6 Si Y, C H2 Cl2 '
_chemical_formula_sum 'C17 H26 Cl5 N6 Si Y'
_chemical_formula_weight 608.69
_space_group_IT_number 14
_symmetry_cell_setting monoclinic
_symmetry_space_group_name_Hall '-P 2yn'
_symmetry_space_group_name_H-M 'P 1 21/n 1'
_cell_angle_alpha 90
_cell_angle_beta 95.1016(3)
_cell_angle_gamma 90
_cell_formula_units_Z 8
_cell_length_a 10.0211(1)
_cell_length_b 30.7707(3)
_cell_length_c 16.9809(2)
_cell_measurement_temperature 150
_cell_volume 5215.42(10)
_diffrn_ambient_temperature 150
_exptl_crystal_density_diffrn 1.550
_cod_depositor_comments
;
The following automatic conversions were performed:
'_symmetry_cell_setting' value 'Monoclinic' changed to 'monoclinic'
according to '/home/saulius/struct/CIF-dictionaries/cif_core.dic'
dictionary named 'cif_core.dic' version 2.4.1 from 2010-06-29.

Automatic conversion script
Id: cif_fix_enum 1527 2010-12-29 10:47:43Z saulius 
;
_cod_original_sg_symbol_H-M 'P 21/n'
_cod_database_code 4061494

loop_
_symmetry_equiv_pos_as_xyz
x,y,z
-x,-y,-z
-x+1/2,y+1/2,-z+1/2
x+1/2,-y+1/2,z+1/2

loop_
_atom_site_label
_atom_site_type_symbol
_atom_site_fract_x
_atom_site_fract_y
_atom_site_fract_z
_atom_site_U_iso_or_equiv
_atom_site_occupancy
_atom_site_adp_type
Y1 Y 0.60292(3) 0.719339(11) 0.244481(19) 0.0223 1.0000 Uani
Cl1 Cl 0.37697(11) 0.73280(3) 0.16656(7) 0.0404 1.0000 Uani
Cl2 Cl 0.68057(12) 0.65589(3) 0.16053(6) 0.0387 1.0000 Uani
Cl3 Cl 0.73807(11) 0.77836(4) 0.18003(6) 0.0408 1.0000 Uani
N1 N 0.7794(3) 0.70221(10) 0.34945(16) 0.0233 1.0000 Uani
N2 N 0.7590(3) 0.69349(9) 0.42877(16) 0.0201 1.0000 Uani
C1 C 0.9079(4) 0.69408(12) 0.3422(2) 0.0267 1.0000 Uani
C2 C 0.9715(3) 0.67896(12) 0.4137(2) 0.0250 1.0000 Uani
C3 C 0.8780(3) 0.67945(11) 0.4671(2) 0.0211 1.0000 Uani
C4 C 0.9719(4) 0.69981(17) 0.2663(2) 0.0403 1.0000 Uani
C5 C 0.8991(4) 0.66691(12) 0.5526(2) 0.0271 1.0000 Uani
N3 N 0.5460(3) 0.76848(9) 0.35120(17) 0.0223 1.0000 Uani
N4 N 0.5672(3) 0.76067(9) 0.43272(16) 0.0213 1.0000 Uani
C6 C 0.5054(4) 0.80978(11) 0.3438(2) 0.0259 1.0000 Uani
C7 C 0.5005(4) 0.82886(12) 0.4186(2) 0.0273 1.0000 Uani
C8 C 0.5389(4) 0.79762(11) 0.4732(2) 0.0249 1.0000 Uani
C9 C 0.4671(5) 0.83081(12) 0.2658(2) 0.0369 1.0000 Uani
C10 C 0.5445(5) 0.80149(14) 0.5612(2) 0.0417 1.0000 Uani
N5 N 0.4848(3) 0.66927(9) 0.33002(17) 0.0230 1.0000 Uani
N6 N 0.4826(3) 0.67381(9) 0.41195(17) 0.0217 1.0000 Uani
C11 C 0.3826(4) 0.64315(11) 0.3065(2) 0.0270 1.0000 Uani
C12 C 0.3130(4) 0.63131(12) 0.3711(2) 0.0268 1.0000 Uani
C13 C 0.3761(3) 0.65033(11) 0.4359(2) 0.0253 1.0000 Uani
C14 C 0.3521(4) 0.62828(13) 0.2232(2) 0.0366 1.0000 Uani
C15 C 0.3419(4) 0.64678(14) 0.5196(3) 0.0372 1.0000 Uani
Si1 Si 0.60400(9) 0.70698(3) 0.46365(5) 0.0187 1.0000 Uani
C16 C 0.6049(4) 0.70007(12) 0.5706(2) 0.0251 1.0000 Uani
Y2 Y 0.29947(3) 0.473932(11) 0.24607(2) 0.0208 1.0000 Uani
Cl4 Cl 0.11209(8) 0.52540(3) 0.28312(5) 0.0280 1.0000 Uani
Cl5 Cl 0.29550(11) 0.42316(3) 0.36657(6) 0.0373 1.0000 Uani
Cl6 Cl 0.17489(9) 0.43027(3) 0.13476(6) 0.0368 1.0000 Uani
N7 N 0.5034(3) 0.43878(10) 0.20820(18) 0.0242 1.0000 Uani
N8 N 0.6207(3) 0.46005(9) 0.19053(17) 0.0210 1.0000 Uani
C17 C 0.5311(4) 0.39620(12) 0.2072(2) 0.0267 1.0000 Uani
C18 C 0.6644(4) 0.38991(12) 0.1913(2) 0.0282 1.0000 Uani
C19 C 0.7186(3) 0.42979(12) 0.1812(2) 0.0240 1.0000 Uani
C20 C 0.4321(4) 0.36154(13) 0.2214(3) 0.0400 1.0000 Uani
C21 C 0.8586(4) 0.44004(13) 0.1639(3) 0.0355 1.0000 Uani
N9 N 0.3554(3) 0.52412(9) 0.13948(17) 0.0215 1.0000 Uani
N10 N 0.4847(3) 0.53283(9) 0.11959(16) 0.0193 1.0000 Uani
C22 C 0.2729(4) 0.54312(13) 0.0841(2) 0.0264 1.0000 Uani
C23 C 0.3459(4) 0.56415(13) 0.0287(2) 0.0293 1.0000 Uani
C24 C 0.4787(4) 0.55710(12) 0.05150(19) 0.0232 1.0000 Uani
C25 C 0.1234(4) 0.54209(17) 0.0831(2) 0.0399 1.0000 Uani
C26 C 0.5937(4) 0.57155(14) 0.0081(2) 0.0343 1.0000 Uani
N11 N 0.4734(3) 0.51991(9) 0.31321(16) 0.0207 1.0000 Uani
N12 N 0.5881(3) 0.53587(9) 0.28046(16) 0.0196 1.0000 Uani
C27 C 0.4788(3) 0.53601(11) 0.38634(19) 0.0218 1.0000 Uani
C28 C 0.5937(4) 0.56160(11) 0.4025(2) 0.0243 1.0000 Uani
C29 C 0.6604(3) 0.56137(11) 0.33577(19) 0.0210 1.0000 Uani
C30 C 0.3736(4) 0.52704(12) 0.4420(2) 0.0272 1.0000 Uani
C31 C 0.7896(4) 0.58354(12) 0.3238(2) 0.0263 1.0000 Uani
Si2 Si 0.62237(9) 0.51742(3) 0.18629(5) 0.0180 1.0000 Uani
C32 C 0.7800(3) 0.53856(12) 0.1560(2) 0.0255 1.0000 Uani
C33 C 0.0866(7) 0.7796(2) 0.4906(3) 0.0657 1.0000 Uani
Cl7 Cl 0.20142(15) 0.76415(6) 0.42120(11) 0.0739 1.0000 Uani
Cl8 Cl -0.06746(17) 0.79727(5) 0.44338(9) 0.0665 1.0000 Uani
C34 C 0.0371(5) 0.54991(17) 0.5906(3) 0.0470 1.0000 Uani
Cl9 Cl 0.20450(13) 0.54174(6) 0.62508(7) 0.0637 1.0000 Uani
Cl10 Cl 0.01940(12) 0.56230(4) 0.48886(6) 0.0457 1.0000 Uani
H21 H 1.0671 0.6696 0.4237 0.0298 1.0000 Uiso
H41 H 1.0689 0.6918 0.2747 0.0487 1.0000 Uiso
H42 H 0.9634 0.7308 0.2490 0.0487 1.0000 Uiso
H43 H 0.9262 0.6806 0.2247 0.0487 1.0000 Uiso
H51 H 0.9944 0.6579 0.5655 0.0322 1.0000 Uiso
H52 H 0.8783 0.6923 0.5862 0.0322 1.0000 Uiso
H53 H 0.8385 0.6421 0.5630 0.0322 1.0000 Uiso
H71 H 0.4740 0.8594 0.4297 0.0327 1.0000 Uiso
H91 H 0.4401 0.8616 0.2743 0.0438 1.0000 Uiso
H92 H 0.5452 0.8302 0.2330 0.0438 1.0000 Uiso
H93 H 0.3903 0.8147 0.2377 0.0438 1.0000 Uiso
H101 H 0.5194 0.8317 0.5758 0.0497 1.0000 Uiso
H102 H 0.6373 0.7950 0.5847 0.0497 1.0000 Uiso
H103 H 0.4803 0.7804 0.5820 0.0497 1.0000 Uiso
H121 H 0.2318 0.6123 0.3697 0.0320 1.0000 Uiso
H141 H 0.2714 0.6091 0.2198 0.0431 1.0000 Uiso
H142 H 0.3342 0.6541 0.1880 0.0431 1.0000 Uiso
H143 H 0.4304 0.6117 0.2060 0.0431 1.0000 Uiso
H151 H 0.2608 0.6281 0.5217 0.0455 1.0000 Uiso
H152 H 0.3232 0.6764 0.5402 0.0455 1.0000 Uiso
H153 H 0.4189 0.6335 0.5526 0.0455 1.0000 Uiso
H161 H 0.5151 0.7081 0.5877 0.0302 1.0000 Uiso
H162 H 0.6750 0.7193 0.5980 0.0302 1.0000 Uiso
H163 H 0.6250 0.6691 0.5848 0.0302 1.0000 Uiso
H181 H 0.7111 0.3613 0.1879 0.0338 1.0000 Uiso
H201 H 0.4753 0.3324 0.2177 0.0495 1.0000 Uiso
H202 H 0.4009 0.3653 0.2753 0.0495 1.0000 Uiso
H203 H 0.3538 0.3637 0.1808 0.0495 1.0000 Uiso
H211 H 0.9100 0.4124 0.1598 0.0424 1.0000 Uiso
H212 H 0.9025 0.4583 0.2075 0.0424 1.0000 Uiso
H213 H 0.8570 0.4563 0.1128 0.0424 1.0000 Uiso
H231 H 0.3084 0.5811 -0.0185 0.0349 1.0000 Uiso
H251 H 0.0828 0.5585 0.0360 0.0475 1.0000 Uiso
H252 H 0.0957 0.5558 0.1324 0.0475 1.0000 Uiso
H253 H 0.0917 0.5113 0.0801 0.0475 1.0000 Uiso
H261 H 0.5595 0.5887 -0.0394 0.0415 1.0000 Uiso
H262 H 0.6551 0.5901 0.0436 0.0415 1.0000 Uiso
H263 H 0.6436 0.5456 -0.0089 0.0415 1.0000 Uiso
H281 H 0.6215 0.5771 0.4531 0.0290 1.0000 Uiso
H301 H 0.3977 0.5423 0.4933 0.0330 1.0000 Uiso
H302 H 0.2849 0.5378 0.4182 0.0330 1.0000 Uiso
H303 H 0.3683 0.4950 0.4515 0.0330 1.0000 Uiso
H311 H 0.8213 0.6000 0.3728 0.0311 1.0000 Uiso
H312 H 0.7758 0.6042 0.2783 0.0311 1.0000 Uiso
H313 H 0.8581 0.5613 0.3124 0.0311 1.0000 Uiso
H321 H 0.7764 0.5710 0.1545 0.0307 1.0000 Uiso
H322 H 0.8554 0.5291 0.1947 0.0307 1.0000 Uiso
H323 H 0.7947 0.5272 0.1023 0.0307 1.0000 Uiso
H331 H 0.1269 0.8038 0.5241 0.0772 1.0000 Uiso
H332 H 0.0702 0.7541 0.5248 0.0772 1.0000 Uiso
H341 H 0.0005 0.5745 0.6205 0.0573 1.0000 Uiso
H342 H -0.0146 0.5229 0.5997 0.0573 1.0000 Uiso

loop_
_atom_site_aniso_label
_atom_site_aniso_U_11
_atom_site_aniso_U_22
_atom_site_aniso_U_33
_atom_site_aniso_U_23
_atom_site_aniso_U_13
_atom_site_aniso_U_12
Y1 0.02883(17) 0.02092(16) 0.01662(15) 0.00077(12) -0.00152(12) 0.00230(14)
Cl1 0.0426(5) 0.0282(5) 0.0464(6) 0.0042(4) -0.0192(5) 0.0020(4)
Cl2 0.0570(6) 0.0307(5) 0.0271(5) -0.0045(4) -0.0028(4) 0.0171(4)
Cl3 0.0483(6) 0.0379(5) 0.0377(5) 0.0105(4) 0.0126(4) -0.0034(5)
N1 0.0237(14) 0.0291(15) 0.0171(14) 0.0033(11) 0.0026(11) -0.0025(12)
N2 0.0232(14) 0.0205(14) 0.0164(13) 0.0019(10) 0.0001(11) -0.0010(11)
C1 0.0229(17) 0.033(2) 0.0239(18) 0.0012(15) 0.0033(14) 0.0015(15)
C2 0.0184(16) 0.0275(18) 0.0285(19) -0.0018(14) -0.0003(14) -0.0005(13)
C3 0.0209(16) 0.0186(16) 0.0229(17) 0.0009(13) -0.0030(13) -0.0021(13)
C4 0.031(2) 0.067(3) 0.0236(19) 0.0050(19) 0.0077(16) 0.004(2)
C5 0.0272(18) 0.0311(19) 0.0222(17) 0.0038(14) -0.0015(14) 0.0072(15)
N3 0.0270(15) 0.0196(14) 0.0203(14) 0.0005(11) 0.0028(11) -0.0005(11)
N4 0.0229(14) 0.0205(14) 0.0199(14) 0.0004(11) -0.0016(11) -0.0004(11)
C6 0.0304(18) 0.0179(16) 0.0296(19) 0.0001(14) 0.0034(15) 0.0000(14)
C7 0.0322(19) 0.0218(17) 0.0277(18) -0.0021(14) 0.0020(15) 0.0023(14)
C8 0.0270(18) 0.0205(16) 0.0272(18) -0.0055(14) 0.0028(14) 0.0004(14)
C9 0.062(3) 0.0209(18) 0.0268(19) 0.0045(15) -0.0025(18) 0.0079(18)
C10 0.067(3) 0.030(2) 0.027(2) -0.0050(17) -0.0002(19) 0.018(2)
N5 0.0273(15) 0.0227(14) 0.0179(14) 0.0015(11) -0.0040(11) -0.0001(12)
N6 0.0209(14) 0.0205(14) 0.0234(15) 0.0011(11) 0.0007(11) -0.0003(11)
C11 0.0279(18) 0.0187(16) 0.0327(19) -0.0030(14) -0.0057(15) 0.0035(14)
C12 0.0207(17) 0.0224(17) 0.037(2) -0.0033(15) 0.0000(15) 0.0014(14)
C13 0.0198(16) 0.0225(17) 0.0337(19) -0.0004(14) 0.0032(14) 0.0009(13)
C14 0.045(2) 0.030(2) 0.033(2) -0.0062(16) -0.0088(18) -0.0067(18)
C15 0.033(2) 0.039(2) 0.042(2) -0.0042(18) 0.0145(18) -0.0128(18)
Si1 0.0198(4) 0.0181(4) 0.0178(4) 0.0002(3) 0.0003(3) -0.0006(3)
C16 0.0279(18) 0.0265(17) 0.0211(17) 0.0004(14) 0.0034(14) -0.0017(14)
Y2 0.01738(15) 0.02127(16) 0.02451(16) -0.00135(13) 0.00683(12) -0.00262(13)
Cl4 0.0221(4) 0.0335(4) 0.0290(4) -0.0014(4) 0.0052(3) 0.0064(4)
Cl5 0.0478(6) 0.0281(5) 0.0387(5) 0.0076(4) 0.0186(4) 0.0009(4)
Cl6 0.0260(4) 0.0424(5) 0.0434(5) -0.0170(4) 0.0101(4) -0.0143(4)
N7 0.0205(14) 0.0235(15) 0.0299(16) -0.0010(12) 0.0092(12) -0.0013(11)
N8 0.0177(13) 0.0241(14) 0.0218(14) -0.0012(11) 0.0040(11) 0.0005(11)
C17 0.0318(19) 0.0223(17) 0.0274(18) -0.0033(14) 0.0101(15) 0.0026(15)
C18 0.0289(19) 0.0230(18) 0.033(2) -0.0048(15) 0.0023(15) 0.0052(14)
C19 0.0202(16) 0.0254(17) 0.0259(18) -0.0053(14) 0.0000(13) 0.0030(14)
C20 0.043(2) 0.0224(19) 0.059(3) -0.0039(18) 0.026(2) -0.0028(17)
C21 0.0213(18) 0.032(2) 0.053(3) -0.0089(18) 0.0009(17) 0.0050(15)
N9 0.0149(12) 0.0266(15) 0.0232(14) -0.0014(12) 0.0019(11) -0.0016(11)
N10 0.0166(13) 0.0227(14) 0.0190(13) -0.0005(11) 0.0038(10) -0.0021(11)
C22 0.0221(17) 0.0342(19) 0.0225(17) -0.0027(15) -0.0010(13) 0.0003(15)
C23 0.0295(19) 0.037(2) 0.0211(17) 0.0070(15) -0.0013(14) 0.0034(16)
C24 0.0260(17) 0.0269(17) 0.0166(15) -0.0011(13) 0.0021(13) -0.0018(14)
C25 0.0211(18) 0.066(3) 0.031(2) 0.005(2) -0.0027(15) 0.0011(19)
C26 0.035(2) 0.046(2) 0.0222(18) 0.0072(17) 0.0070(16) -0.0073(18)
N11 0.0201(13) 0.0217(14) 0.0212(14) 0.0003(11) 0.0065(11) -0.0014(11)
N12 0.0164(13) 0.0241(14) 0.0187(13) -0.0003(11) 0.0036(10) -0.0008(11)
C27 0.0249(17) 0.0240(17) 0.0166(15) 0.0011(12) 0.0027(13) 0.0054(13)
C28 0.0278(18) 0.0238(17) 0.0209(17) 0.0009(13) 0.0004(14) 0.0057(14)
C29 0.0235(16) 0.0183(16) 0.0202(16) -0.0016(12) -0.0041(13) 0.0032(13)
C30 0.0300(18) 0.0301(18) 0.0224(17) -0.0016(15) 0.0078(14) 0.0030(16)
C31 0.0244(17) 0.0278(18) 0.0257(18) -0.0030(14) -0.0030(14) -0.0041(14)
Si2 0.0153(4) 0.0206(4) 0.0184(4) -0.0011(3) 0.0029(3) -0.0010(3)
C32 0.0202(16) 0.0257(17) 0.0308(19) -0.0010(14) 0.0036(14) -0.0031(13)
C33 0.089(4) 0.063(3) 0.041(3) -0.008(3) -0.017(3) -0.016(3)
Cl7 0.0516(8) 0.0820(10) 0.0871(11) 0.0156(8) 0.0005(7) -0.0260(7)
Cl8 0.0860(10) 0.0590(8) 0.0553(8) 0.0091(6) 0.0110(7) 0.0014(7)
C34 0.046(3) 0.059(3) 0.039(2) 0.015(2) 0.016(2) 0.009(2)
Cl9 0.0478(7) 0.1042(11) 0.0383(6) 0.0196(7) -0.0010(5) 0.0085(7)
Cl10 0.0453(6) 0.0559(7) 0.0349(5) 0.0132(5) -0.0030(4) 0.0029(5)

loop_
_geom_bond_atom_site_label_1
_geom_bond_site_symmetry_1
_geom_bond_atom_site_label_2
_geom_bond_site_symmetry_2
_geom_bond_distance
_geom_bond_publ_flag
Y1 . Cl1 . 2.5527(10) yes
Y1 . Cl2 . 2.5782(10) yes
Y1 . Cl3 . 2.5678(10) yes
Y1 . N1 . 2.454(3) yes
Y1 . N3 . 2.466(3) yes
Y1 . N5 . 2.488(3) yes
N1 . N2 . 1.406(4) yes
N1 . C1 . 1.329(5) yes
N2 . C3 . 1.376(4) yes
N2 . Si1 . 1.761(3) yes
C1 . C2 . 1.401(5) yes
C1 . C4 . 1.500(5) yes
C2 . C3 . 1.360(5) yes
C2 . H21 . 1.000 no
C3 . C5 . 1.498(5) yes
C4 . H41 . 1.000 no
C4 . H42 . 1.000 no
C4 . H43 . 1.000 no
C5 . H51 . 1.000 no
C5 . H52 . 1.000 no
C5 . H53 . 1.000 no
N3 . N4 . 1.402(4) yes
N3 . C6 . 1.337(4) yes
N4 . C8 . 1.371(4) yes
N4 . Si1 . 1.762(3) yes
C6 . C7 . 1.403(5) yes
C6 . C9 . 1.494(5) yes
C7 . C8 . 1.367(5) yes
C7 . H71 . 1.000 no
C8 . C10 . 1.496(5) yes
C9 . H91 . 1.000 no
C9 . H92 . 1.000 no
C9 . H93 . 1.000 no
C10 . H101 . 1.000 no
C10 . H102 . 1.000 no
C10 . H103 . 1.000 no
N5 . N6 . 1.400(4) yes
N5 . C11 . 1.335(5) yes
N6 . C13 . 1.379(4) yes
N6 . Si1 . 1.762(3) yes
C11 . C12 . 1.401(5) yes
C11 . C14 . 1.492(5) yes
C12 . C13 . 1.352(5) yes
C12 . H121 . 1.000 no
C13 . C15 . 1.495(6) yes
C14 . H141 . 1.000 no
C14 . H142 . 1.000 no
C14 . H143 . 1.000 no
C15 . H151 . 1.000 no
C15 . H152 . 1.000 no
C15 . H153 . 1.000 no
Si1 . C16 . 1.829(4) yes
C16 . H161 . 1.000 no
C16 . H162 . 1.000 no
C16 . H163 . 1.000 no
Y2 . Cl4 . 2.5768(9) yes
Y2 . Cl5 . 2.5775(10) yes
Y2 . Cl6 . 2.5528(10) yes
Y2 . N7 . 2.448(3) yes
Y2 . N9 . 2.481(3) yes
Y2 . N11 . 2.447(3) yes
N7 . N8 . 1.401(4) yes
N7 . C17 . 1.340(5) yes
N8 . C19 . 1.372(4) yes
N8 . Si2 . 1.767(3) yes
C17 . C18 . 1.399(5) yes
C17 . C20 . 1.491(5) yes
C18 . C19 . 1.359(5) yes
C18 . H181 . 1.000 no
C19 . C21 . 1.492(5) yes
C20 . H201 . 1.000 no
C20 . H202 . 1.000 no
C20 . H203 . 1.000 no
C21 . H211 . 1.000 no
C21 . H212 . 1.000 no
C21 . H213 . 1.000 no
N9 . N10 . 1.394(4) yes
N9 . C22 . 1.331(5) yes
N10 . C24 . 1.373(4) yes
N10 . Si2 . 1.770(3) yes
C22 . C23 . 1.401(5) yes
C22 . C25 . 1.498(5) yes
C23 . C24 . 1.369(5) yes
C23 . H231 . 1.000 no
C24 . C26 . 1.490(5) yes
C25 . H251 . 1.000 no
C25 . H252 . 1.000 no
C25 . H253 . 1.000 no
C26 . H261 . 1.000 no
C26 . H262 . 1.000 no
C26 . H263 . 1.000 no
N11 . N12 . 1.409(4) yes
N11 . C27 . 1.334(4) yes
N12 . C29 . 1.379(4) yes
N12 . Si2 . 1.759(3) yes
C27 . C28 . 1.402(5) yes
C27 . C30 . 1.502(5) yes
C28 . C29 . 1.365(5) yes
C28 . H281 . 1.000 no
C29 . C31 . 1.494(5) yes
C30 . H301 . 1.000 no
C30 . H302 . 1.000 no
C30 . H303 . 1.000 no
C31 . H311 . 1.000 no
C31 . H312 . 1.000 no
C31 . H313 . 1.000 no
Si2 . C32 . 1.824(4) yes
C32 . H321 . 1.000 no
C32 . H322 . 1.000 no
C32 . H323 . 1.000 no
C33 . Cl7 . 1.783(7) yes
C33 . Cl8 . 1.761(7) yes
C33 . H331 . 1.000 no
C33 . H332 . 1.000 no
C34 . Cl9 . 1.745(5) yes
C34 . Cl10 . 1.762(5) yes
C34 . H341 . 1.000 no
C34 . H342 . 1.000 no
